data_7233834
loop_
_publ_author_name
'I. V. Klimovich'
'L. I. Leshanskaya'
'S. I. Troyanov'
'D. V. Anokhin'
'D. V. Novikov'
'A. A. Piryazev'
'D. A. Ivanov'
'N. N. Dremova'
'P. A. Troshin'

_publ_section_title
;
 Design of indigo derivatives as environment-friendly organic
 semiconductors for sustainable organic electronics
;
_journal_name_full 'Journal of Materials Chemistry C'
_journal_page_first 7621
_journal_page_last 7631
_journal_paper_doi 10.1039/C4TC00550C
_journal_volume 2
_journal_year 2014
_chemical_formula_sum 'C18 H8 F6 N2 O2'
_chemical_formula_weight 398.26
_space_group_IT_number 45
_space_group_name_Hall 'I 2 -2c'
_space_group_name_H-M_alt 'I b a 2'
_symmetry_cell_setting orthorhombic
_symmetry_space_group_name_H-M 'I b a 2'
_atom_sites_solution_hydrogens geom
_atom_sites_solution_primary direct
_atom_sites_solution_secondary difmap
_cell_angle_alpha 90.00
_cell_angle_beta 90.00
_cell_angle_gamma 90.00
_cell_formula_units_Z 8
_cell_length_a 28.2110(10)
_cell_length_b 8.6741(7)
_cell_length_c 12.6299(6)
_cell_measurement_reflns_used 10000
_cell_measurement_temperature 100(2)
_cell_measurement_theta_max 32
_cell_measurement_theta_min 5
_cell_volume 3090.6(3)
_computing_cell_refinement XDS
_computing_data_collection XDS
_computing_data_reduction XDS
_computing_structure_refinement 'SHELXL-97 (Sheldrick, 1997)'
_computing_structure_solution 'SHELXS-97 (Sheldrick, 1990)'
_diffrn_ambient_temperature 100(2)
_diffrn_measured_fraction_theta_full 0.969
_diffrn_measured_fraction_theta_max 0.954
_diffrn_measurement_device_type MAR225
_diffrn_measurement_method CCD
_diffrn_radiation_monochromator Si(111)
_diffrn_radiation_source 'BL 14.2, PSF, BESSY, Berlin, Germany'
_diffrn_radiation_wavelength 0.84344
_diffrn_reflns_av_R_equivalents 0.0248
_diffrn_reflns_av_sigmaI/netI 0.0150
_diffrn_reflns_limit_h_max 37
_diffrn_reflns_limit_h_min -37
_diffrn_reflns_limit_k_max 11
_diffrn_reflns_limit_k_min -11
_diffrn_reflns_limit_l_max 15
_diffrn_reflns_limit_l_min -14
_diffrn_reflns_number 24964
_diffrn_reflns_theta_full 30.10
_diffrn_reflns_theta_max 34.71
_diffrn_reflns_theta_min 2.92
_exptl_absorpt_coefficient_mu 0.247
_exptl_absorpt_correction_type none
_exptl_crystal_colour blue
_exptl_crystal_density_diffrn 1.712
_exptl_crystal_density_method 'not measured'
_exptl_crystal_description needle
_exptl_crystal_F_000 1600
_exptl_crystal_size_max 0.08
_exptl_crystal_size_mid 0.01
_exptl_crystal_size_min 0.01
_refine_diff_density_max 0.446
_refine_diff_density_min -0.263
_refine_diff_density_rms 0.062
_refine_ls_abs_structure_details 'Flack H D (1983), Acta Cryst. A39, 876-881'
_refine_ls_abs_structure_Flack -0.2(4)
_refine_ls_extinction_coef 0.035(2)
_refine_ls_extinction_expression Fc^*^=kFc[1+0.001xFc^2^\l^3^/sin(2\q)]^-1/4^
_refine_ls_extinction_method SHELXL
_refine_ls_goodness_of_fit_ref 1.068
_refine_ls_hydrogen_treatment restrain
_refine_ls_matrix_type full
_refine_ls_number_parameters 254
_refine_ls_number_reflns 3750
_refine_ls_number_restraints 1
_refine_ls_restrained_S_all 1.067
_refine_ls_R_factor_all 0.0396
_refine_ls_R_factor_gt 0.0392
_refine_ls_shift/su_max 0.011
_refine_ls_shift/su_mean 0.002
_refine_ls_structure_factor_coef Fsqd
_refine_ls_weighting_details 'calc w=1/[\s^2^(Fo^2^)+(0.1000P)^2^+0.0000P] where P=(Fo^2^+2Fc^2^)/3'
_refine_ls_weighting_scheme calc
_refine_ls_wR_factor_gt 0.1078
_refine_ls_wR_factor_ref 0.1084
_reflns_number_gt 3703
_reflns_number_total 3750
_reflns_threshold_expression >2sigma(I)
_cod_data_source_file 1000002.cif
_cod_data_source_block PCOD1000002
_cod_original_sg_symbol_H-M Iba2
_cod_database_code 7233834

loop_
_symmetry_equiv_pos_as_xyz
'x, y, z'
'-x, -y, z'
'x+1/2, -y+1/2, z'
'-x+1/2, y+1/2, z'
'x+1/2, y+1/2, z+1/2'
'-x+1/2, -y+1/2, z+1/2'
'x+1, -y+1, z+1/2'
'-x+1, y+1, z+1/2'

loop_
_atom_site_label
_atom_site_type_symbol
_atom_site_fract_x
_atom_site_fract_y
_atom_site_fract_z
_atom_site_U_iso_or_equiv
_atom_site_adp_type
_atom_site_occupancy
_atom_site_symmetry_multiplicity
_atom_site_calc_flag
_atom_site_refinement_flags
_atom_site_disorder_assembly
_atom_site_disorder_group
F1 F 0.68660(3) 0.46573(12) 0.60568(9) 0.0291(2) Uani 1 1 d . . .
F2 F 0.63353(4) 0.33067(11) 0.68578(10) 0.0324(3) Uani 1 1 d . . .
F3 F 0.65380(3) 0.55213(11) 0.74723(9) 0.0256(2) Uani 1 1 d . . .
F4 F 0.25869(4) 1.20485(12) 0.27801(9) 0.0310(2) Uani 1 1 d . . .
F5 F 0.21513(3) 1.24602(12) 0.41511(9) 0.0282(2) Uani 1 1 d . . .
F6 F 0.26867(4) 1.41023(10) 0.37084(11) 0.0329(3) Uani 1 1 d . . .
O1 O 0.48400(3) 0.79319(13) 0.33883(9) 0.0193(2) Uani 1 1 d . . .
O2 O 0.41785(4) 0.95730(11) 0.71163(8) 0.0181(2) Uani 1 1 d . . .
N1 N 0.49707(4) 0.78166(13) 0.61511(10) 0.0148(2) Uani 1 1 d . . .
H1 H 0.4896 0.8027 0.6812 0.018 Uiso 1 1 calc R . .
N2 N 0.40826(4) 0.96205(12) 0.43506(10) 0.0149(2) Uani 1 1 d . . .
H2 H 0.4176 0.9442 0.3697 0.018 Uiso 1 1 calc R . .
C1 C 0.47218(4) 0.82997(13) 0.52690(11) 0.0133(2) Uani 1 1 d . . .
C2 C 0.49667(4) 0.76996(14) 0.43050(12) 0.0139(2) Uani 1 1 d . . .
C3 C 0.53712(4) 0.68286(14) 0.47259(12) 0.0150(3) Uani 1 1 d . . .
C4 C 0.57319(5) 0.60259(15) 0.42050(11) 0.0180(3) Uani 1 1 d . . .
H4 H 0.5736 0.5943 0.3455 0.022 Uiso 1 1 calc R . .
C5 C 0.60868(5) 0.53487(15) 0.48194(13) 0.0192(3) Uani 1 1 d . . .
H5 H 0.6338 0.4796 0.4492 0.023 Uiso 1 1 calc R . .
C6 C 0.60683(4) 0.54926(14) 0.59201(12) 0.0152(3) Uani 1 1 d . . .
C7 C 0.57110(4) 0.62788(15) 0.64576(12) 0.0153(3) Uani 1 1 d . . .
H7 H 0.5707 0.6357 0.7208 0.018 Uiso 1 1 calc R . .
C8 C 0.53574(4) 0.69468(14) 0.58292(12) 0.0132(3) Uani 1 1 d . . .
C9 C 0.64558(5) 0.47552(16) 0.65715(13) 0.0191(3) Uani 1 1 d . . .
C10 C 0.43176(4) 0.91592(13) 0.52503(11) 0.0138(2) Uani 1 1 d . . .
C11 C 0.40517(4) 0.97259(14) 0.61937(12) 0.0140(2) Uani 1 1 d . . .
C12 C 0.36298(5) 1.04800(15) 0.57421(11) 0.0146(3) Uani 1 1 d . . .
C13 C 0.32390(5) 1.11924(15) 0.62163(12) 0.0171(3) Uani 1 1 d . . .
H13 H 0.3208 1.1235 0.6965 0.021 Uiso 1 1 calc R . .
C14 C 0.28972(5) 1.18356(15) 0.55590(12) 0.0175(3) Uani 1 1 d . . .
H14 H 0.2625 1.2315 0.5856 0.021 Uiso 1 1 calc R . .
C15 C 0.29535(4) 1.17768(14) 0.44590(12) 0.0158(3) Uani 1 1 d . . .
C16 C 0.33394(4) 1.10878(14) 0.39698(12) 0.0158(3) Uani 1 1 d . . .
H16 H 0.3373 1.1076 0.3222 0.019 Uiso 1 1 calc R . .
C17 C 0.36757(4) 1.04117(14) 0.46369(12) 0.0144(3) Uani 1 1 d . . .
C18 C 0.25951(5) 1.25884(17) 0.37708(13) 0.0203(3) Uani 1 1 d . . .

loop_
_atom_site_aniso_label
_atom_site_aniso_U_11
_atom_site_aniso_U_22
_atom_site_aniso_U_33
_atom_site_aniso_U_23
_atom_site_aniso_U_13
_atom_site_aniso_U_12
F1 0.0191(4) 0.0424(5) 0.0259(6) 0.0087(4) 0.0042(4) 0.0118(3)
F2 0.0343(5) 0.0219(4) 0.0409(7) 0.0131(4) -0.0061(4) 0.0006(3)
F3 0.0229(4) 0.0339(4) 0.0200(5) -0.0006(4) -0.0068(4) 0.0070(3)
F4 0.0303(5) 0.0408(5) 0.0220(6) 0.0046(4) -0.0066(4) 0.0115(4)
F5 0.0134(4) 0.0361(5) 0.0351(6) 0.0107(4) 0.0007(4) 0.0023(3)
F6 0.0282(5) 0.0190(4) 0.0515(8) 0.0116(4) -0.0016(4) 0.0036(3)
O1 0.0175(4) 0.0306(5) 0.0100(6) -0.0006(4) -0.0011(3) 0.0031(4)
O2 0.0189(4) 0.0243(5) 0.0111(6) -0.0009(3) -0.0002(3) 0.0008(3)
N1 0.0146(4) 0.0215(5) 0.0085(6) -0.0008(3) 0.0000(4) 0.0031(4)
N2 0.0140(5) 0.0224(5) 0.0083(6) 0.0000(4) -0.0012(4) 0.0029(4)
C1 0.0138(5) 0.0178(5) 0.0083(6) -0.0020(4) -0.0001(4) -0.0009(4)
C2 0.0136(5) 0.0186(5) 0.0094(6) -0.0004(4) -0.0002(4) -0.0001(4)
C3 0.0152(5) 0.0188(5) 0.0110(7) -0.0003(4) 0.0004(4) -0.0003(4)
C4 0.0199(6) 0.0235(6) 0.0107(7) -0.0036(4) 0.0020(5) 0.0031(4)
C5 0.0173(6) 0.0210(6) 0.0193(8) -0.0017(5) 0.0022(5) 0.0039(4)
C6 0.0152(5) 0.0152(5) 0.0153(7) 0.0021(4) -0.0003(4) 0.0003(4)
C7 0.0146(5) 0.0187(5) 0.0127(6) 0.0012(4) -0.0001(4) 0.0000(4)
C8 0.0126(5) 0.0157(5) 0.0115(7) -0.0006(4) 0.0008(4) 0.0004(4)
C9 0.0177(6) 0.0208(6) 0.0188(8) 0.0048(5) -0.0001(5) 0.0018(4)
C10 0.0148(5) 0.0190(5) 0.0075(6) -0.0008(4) 0.0006(4) -0.0017(4)
C11 0.0149(5) 0.0150(5) 0.0121(7) -0.0028(4) 0.0027(4) -0.0019(4)
C12 0.0148(5) 0.0170(5) 0.0120(7) 0.0005(4) -0.0002(4) -0.0016(4)
C13 0.0181(5) 0.0211(5) 0.0122(6) -0.0019(4) 0.0018(5) 0.0007(4)
C14 0.0152(5) 0.0188(5) 0.0187(8) -0.0011(4) 0.0015(4) 0.0009(4)
C15 0.0139(5) 0.0143(5) 0.0193(7) 0.0015(4) -0.0003(4) -0.0011(4)
C16 0.0144(5) 0.0176(5) 0.0155(7) 0.0003(4) 0.0010(4) -0.0007(4)
C17 0.0140(5) 0.0149(5) 0.0142(7) 0.0008(4) 0.0024(4) -0.0012(4)
C18 0.0152(6) 0.0229(6) 0.0229(8) 0.0064(5) 0.0011(5) 0.0021(4)

loop_
_atom_type_symbol
_atom_type_description
_atom_type_scat_dispersion_real
_atom_type_scat_dispersion_imag
_atom_type_scat_source
C C 0.0033 0.0016 'International Tables Vol C Tables 4.2.6.8 and 6.1.1.4'
H H 0.0000 0.0000 'International Tables Vol C Tables 4.2.6.8 and 6.1.1.4'
N N 0.0061 0.0033 'International Tables Vol C Tables 4.2.6.8 and 6.1.1.4'
O O 0.0106 0.0060 'International Tables Vol C Tables 4.2.6.8 and 6.1.1.4'
F F 0.0171 0.0103 'International Tables Vol C Tables 4.2.6.8 and 6.1.1.4'

loop_
_geom_angle_atom_site_label_1
_geom_angle_atom_site_label_2
_geom_angle_atom_site_label_3
_geom_angle
_geom_angle_site_symmetry_1
_geom_angle_site_symmetry_3
C1 N1 C8 109.16(12) . .
C10 N2 C17 109.15(12) . .
C10 C1 N1 127.23(12) . .
C10 C1 C2 124.31(12) . .
N1 C1 C2 108.45(10) . .
O1 C2 C3 130.68(13) . .
O1 C2 C1 125.21(12) . .
C3 C2 C1 104.10(12) . .
C4 C3 C8 121.74(13) . .
C4 C3 C2 130.68(14) . .
C8 C3 C2 107.56(12) . .
C5 C4 C3 118.04(13) . .
C4 C5 C6 119.25(12) . .
C7 C6 C5 123.75(13) . .
C7 C6 C9 117.75(13) . .
C5 C6 C9 118.50(12) . .
C6 C7 C8 116.21(13) . .
N1 C8 C3 110.72(12) . .
N1 C8 C7 128.25(13) . .
C3 C8 C7 121.00(12) . .
F1 C9 F3 107.26(12) . .
F1 C9 F2 106.89(12) . .
F3 C9 F2 106.14(13) . .
F1 C9 C6 112.99(13) . .
F3 C9 C6 112.23(11) . .
F2 C9 C6 110.95(12) . .
C1 C10 N2 125.24(12) . .
C1 C10 C11 125.98(12) . .
N2 C10 C11 108.77(11) . .
O2 C11 C12 130.67(12) . .
O2 C11 C10 125.23(12) . .
C12 C11 C10 104.10(12) . .
C13 C12 C17 121.16(13) . .
C13 C12 C11 131.87(14) . .
C17 C12 C11 106.97(12) . .
C14 C13 C12 117.95(13) . .
C13 C14 C15 119.99(12) . .
C16 C15 C14 123.15(13) . .
C16 C15 C18 118.08(14) . .
C14 C15 C18 118.64(13) . .
C15 C16 C17 116.43(13) . .
N2 C17 C16 127.80(14) . .
N2 C17 C12 110.91(12) . .
C16 C17 C12 121.28(12) . .
F4 C18 F6 106.95(13) . .
F4 C18 F5 106.81(12) . .
F6 C18 F5 106.33(12) . .
F4 C18 C15 112.82(12) . .
F6 C18 C15 111.22(12) . .
F5 C18 C15 112.31(12) . .

loop_
_geom_bond_atom_site_label_1
_geom_bond_atom_site_label_2
_geom_bond_distance
_geom_bond_site_symmetry_2
F1 C9 1.3298(17) .
F2 C9 1.3510(16) .
F3 C9 1.3378(19) .
F4 C18 1.336(2) .
F5 C18 1.3457(15) .
F6 C18 1.3407(16) .
O1 C2 1.2284(19) .
O2 C11 1.226(2) .
N1 C1 1.3819(17) .
N1 C8 1.3874(15) .
N2 C10 1.3750(17) .
N2 C17 1.3855(15) .
C1 C10 1.3626(16) .
C1 C2 1.4935(18) .
C2 C3 1.4681(17) .
C3 C4 1.3976(17) .
C3 C8 1.398(2) .
C4 C5 1.3963(19) .
C5 C6 1.397(2) .
C6 C7 1.3936(18) .
C6 C9 1.5103(19) .
C7 C8 1.4001(17) .
C10 C11 1.4913(18) .
C11 C12 1.4729(18) .
C12 C13 1.3986(18) .
C12 C17 1.403(2) .
C13 C14 1.3893(19) .
C14 C15 1.399(2) .
C15 C16 1.3873(18) .
C15 C18 1.5077(18) .
C16 C17 1.3977(18) .
